data_7706810
loop_
_publ_author_name
'Wei\&s, Sebastian'
'Widemann, Max'
'Eichele, Klaus'
'Schubert, Hartmut'
'Wesemann, Lars'

_publ_section_title
;
 Low valent lead and tin hydrides in reactions with heteroallenes.
;
_journal_issue 14
_journal_name_full 'Dalton transactions (Cambridge, England : 2003)'
_journal_page_first 4952
_journal_page_last 4958
_journal_paper_doi 10.1039/d1dt00542a
_journal_volume 50
_journal_year 2021
_chemical_formula_sum 'C43 H64 N2 Pb'
_chemical_formula_weight 816.15
_space_group_crystal_system triclinic
_space_group_IT_number 2
_space_group_name_Hall '-P 1'
_space_group_name_H-M_alt 'P -1'
_atom_sites_solution_hydrogens geom
_audit_creation_method SHELXL-2018/1
_audit_update_record
;
2021-03-08 deposited with the CCDC.	2021-03-09 downloaded from the CCDC.
;
_cell_angle_alpha 108.6230(10)
_cell_angle_beta 94.426(2)
_cell_angle_gamma 112.0080(10)
_cell_formula_units_Z 2
_cell_length_a 10.6529(3)
_cell_length_b 14.1442(4)
_cell_length_c 15.6309(4)
_cell_measurement_reflns_used 9764
_cell_measurement_temperature 100(2)
_cell_measurement_theta_max 30.12
_cell_measurement_theta_min 2.59
_cell_volume 2016.66(10)
_computing_cell_refinement 'Bruker SAINT'
_computing_data_collection 'Bruker APEX2'
_computing_data_reduction 'Bruker SAINT'
_computing_molecular_graphics mercury
_computing_publication_material Platon,Wingx,Shelxle
_computing_structure_refinement 'SHELXL-2018/1 (Sheldrick, 2018)'
_computing_structure_solution 'SHELXS-97 (Sheldrick 2008)'
_diffrn_ambient_temperature 100(2)
_diffrn_measured_fraction_theta_full 0.996
_diffrn_measured_fraction_theta_max 0.968
_diffrn_measurement_device_type 'Bruker APEX-II CCD'
_diffrn_measurement_method '\f and \w scans'
_diffrn_radiation_type MoK\a
_diffrn_radiation_wavelength 0.71073
_diffrn_reflns_av_R_equivalents 0.0255
_diffrn_reflns_av_unetI/netI 0.0277
_diffrn_reflns_Laue_measured_fraction_full 0.996
_diffrn_reflns_Laue_measured_fraction_max 0.968
_diffrn_reflns_limit_h_max 15
_diffrn_reflns_limit_h_min -14
_diffrn_reflns_limit_k_max 20
_diffrn_reflns_limit_k_min -19
_diffrn_reflns_limit_l_max 21
_diffrn_reflns_limit_l_min -22
_diffrn_reflns_number 49601
_diffrn_reflns_point_group_measured_fraction_full 0.996
_diffrn_reflns_point_group_measured_fraction_max 0.968
_diffrn_reflns_theta_full 25.242
_diffrn_reflns_theta_max 30.229
_diffrn_reflns_theta_min 3.027
_exptl_absorpt_coefficient_mu 4.212
_exptl_absorpt_correction_T_max 0.7460
_exptl_absorpt_correction_T_min 0.6744
_exptl_absorpt_correction_type numerical
_exptl_absorpt_process_details 'SADABS V2008/1 (Bruker AXS)'
_exptl_crystal_colour colorless
_exptl_crystal_density_diffrn 1.344
_exptl_crystal_description prism
_exptl_crystal_F_000 836
_exptl_crystal_size_max 0.17
_exptl_crystal_size_mid 0.15
_exptl_crystal_size_min 0.14
_refine_diff_density_max 2.065
_refine_diff_density_min -3.753
_refine_diff_density_rms 0.104
_refine_ls_extinction_method none
_refine_ls_goodness_of_fit_ref 1.087
_refine_ls_hydrogen_treatment constr
_refine_ls_matrix_type full
_refine_ls_number_parameters 450
_refine_ls_number_reflns 11602
_refine_ls_number_restraints 2
_refine_ls_restrained_S_all 1.087
_refine_ls_R_factor_all 0.0390
_refine_ls_R_factor_gt 0.0291
_refine_ls_shift/su_max 0.005
_refine_ls_shift/su_mean 0.000
_refine_ls_structure_factor_coef Fsqd
_refine_ls_weighting_details 'w=1/[\s^2^(Fo^2^)+(0.0234P)^2^+3.5926P] where P=(Fo^2^+2Fc^2^)/3'
_refine_ls_weighting_scheme calc
_refine_ls_wR_factor_gt 0.0644
_refine_ls_wR_factor_ref 0.0673
_reflns_Friedel_coverage 0.000
_reflns_number_gt 9991
_reflns_number_total 11602
_reflns_threshold_expression 'I > 2\s(I)'
_cod_data_source_file d1dt00542a2.cif
_cod_data_source_block sw66_0m
_cod_depositor_comments 'Adding full bibliography for 7706807--7706812.cif.'
_cod_database_code 7706810
_shelx_shelxl_version_number 2018/1
_shelx_space_group_comment
;
The symmetry employed for this shelxl refinement is uniquely defined
by the following loop, which should always be used as a source of
symmetry information in preference to the above space-group names.
They are only intended as comments.
;

loop_
_space_group_symop_operation_xyz
'x, y, z'
'-x, -y, -z'

loop_
_atom_site_label
_atom_site_type_symbol
_atom_site_fract_x
_atom_site_fract_y
_atom_site_fract_z
_atom_site_U_iso_or_equiv
_atom_site_adp_type
_atom_site_occupancy
_atom_site_site_symmetry_order
_atom_site_calc_flag
_atom_site_refinement_flags_posn
_atom_site_refinement_flags_adp
_atom_site_refinement_flags_occupancy
_atom_site_disorder_assembly
_atom_site_disorder_group
Pb1 Pb 0.39371(2) 1.01426(2) 0.31410(2) 0.02733(4) Uani 1 1 d . . . . .
N1 N 0.4235(2) 0.8810(2) 0.19430(18) 0.0253(5) Uani 1 1 d . . . . .
C2 C 0.4201(3) 0.7723(2) 0.1786(2) 0.0259(6) Uani 1 1 d . . . . .
H2 H 0.320890 0.720605 0.169102 0.031 Uiso 1 1 calc R U . . .
C3 C 0.5009(3) 0.7742(2) 0.2648(2) 0.0287(5) Uani 1 1 d . . . . .
H3A H 0.497739 0.700987 0.253364 0.043 Uiso 1 1 calc R U . . .
H3B H 0.597689 0.827937 0.278891 0.043 Uiso 1 1 calc R U . . .
H3C H 0.459011 0.794910 0.317342 0.043 Uiso 1 1 calc R U . . .
C4 C 0.4703(5) 0.7260(4) 0.0929(3) 0.0596(13) Uani 1 1 d . . . . .
H4A H 0.465061 0.653415 0.086966 0.089 Uiso 1 1 calc R U . . .
H4B H 0.411494 0.718995 0.037796 0.089 Uiso 1 1 calc R U . . .
H4C H 0.566700 0.775764 0.098840 0.089 Uiso 1 1 calc R U . . .
C5 C 0.5227(10) 0.9450(8) 0.1663(6) 0.0176(13) Uani 0.577(8) 1 d . . P A 1
H5 H 0.578905 0.920252 0.128902 0.021 Uiso 0.577(8) 1 calc R U P A 1
N2 N 0.5353(7) 1.0465(6) 0.1958(5) 0.0223(12) Uani 0.577(8) 1 d . . P A 1
C91 C 0.6611(5) 1.1300(4) 0.1852(4) 0.0255(13) Uani 0.577(8) 1 d . . P A 1
H91 H 0.726194 1.095410 0.166683 0.031 Uiso 0.577(8) 1 calc R U P A 1
C92 C 0.6286(6) 1.1697(4) 0.1116(4) 0.0264(12) Uani 0.577(8) 1 d . . P A 1
H92A H 0.714466 1.224632 0.106892 0.040 Uiso 0.577(8) 1 calc R U P A 1
H92B H 0.586565 1.107347 0.051999 0.040 Uiso 0.577(8) 1 calc R U P A 1
H92C H 0.563549 1.202891 0.127814 0.040 Uiso 0.577(8) 1 calc R U P A 1
C90 C 0.7300(7) 1.2221(5) 0.2782(5) 0.0287(5) Uani 0.577(8) 1 d . . P A 1
H90A H 0.813793 1.278680 0.272988 0.043 Uiso 0.577(8) 1 calc R U P A 1
H90B H 0.665727 1.254440 0.299374 0.043 Uiso 0.577(8) 1 calc R U P A 1
H90C H 0.755443 1.193335 0.322765 0.043 Uiso 0.577(8) 1 calc R U P A 1
C100 C 0.7326(9) 1.2360(7) 0.3099(6) 0.0287(5) Uani 0.423(8) 1 d D . P A 2
H10A H 0.800527 1.304018 0.307145 0.043 Uiso 0.423(8) 1 calc R U P A 2
H10B H 0.690229 1.254171 0.362744 0.043 Uiso 0.423(8) 1 calc R U P A 2
H10C H 0.779363 1.190261 0.317271 0.043 Uiso 0.423(8) 1 calc R U P A 2
C500 C 0.5168(16) 0.9732(11) 0.1852(10) 0.0176(13) Uani 0.423(8) 1 d . . P A 2
H500 H 0.584134 0.966485 0.150193 0.021 Uiso 0.423(8) 1 calc R U P A 2
N200 N 0.5169(9) 1.0707(7) 0.2231(7) 0.0203(16) Uani 0.423(8) 1 d . . P A 2
C101 C 0.6199(6) 1.1731(5) 0.2205(5) 0.0227(17) Uani 0.423(8) 1 d D . P A 2
H101 H 0.570652 1.220139 0.217320 0.027 Uiso 0.423(8) 1 calc R U P A 2
C102 C 0.6848(10) 1.1566(7) 0.1370(6) 0.034(2) Uani 0.423(8) 1 d D . P A 2
H10D H 0.752104 1.228023 0.139934 0.051 Uiso 0.423(8) 1 calc R U P A 2
H10E H 0.732103 1.109004 0.136954 0.051 Uiso 0.423(8) 1 calc R U P A 2
H10F H 0.612043 1.121974 0.080201 0.051 Uiso 0.423(8) 1 calc R U P A 2
C10 C 0.1734(2) 0.99566(19) 0.26059(17) 0.0155(4) Uani 1 1 d . . . . .
C11 C 0.0598(2) 0.90334(19) 0.26008(16) 0.0145(4) Uani 1 1 d . . . . .
C12 C -0.0730(2) 0.9013(2) 0.25429(17) 0.0174(5) Uani 1 1 d . . . . .
H12 H -0.149231 0.837969 0.252973 0.021 Uiso 1 1 calc R U . . .
C13 C -0.0942(3) 0.9909(2) 0.25047(19) 0.0212(5) Uani 1 1 d . . . . .
H13 H -0.184413 0.989281 0.247203 0.025 Uiso 1 1 calc R U . . .
C14 C 0.0170(3) 1.0830(2) 0.25143(18) 0.0183(5) Uani 1 1 d . . . . .
H14 H 0.002536 1.144409 0.248821 0.022 Uiso 1 1 calc R U . . .
C15 C 0.1505(2) 1.08581(19) 0.25625(16) 0.0151(4) Uani 1 1 d . . . . .
C16 C 0.2669(2) 1.18660(19) 0.25496(17) 0.0160(5) Uani 1 1 d . . . . .
C17 C 0.3571(3) 1.27030(19) 0.33841(18) 0.0187(5) Uani 1 1 d . . . . .
C18 C 0.4587(3) 1.3652(2) 0.33452(19) 0.0213(5) Uani 1 1 d . . . . .
H18 H 0.519923 1.421346 0.390547 0.026 Uiso 1 1 calc R U . . .
C19 C 0.4736(3) 1.3806(2) 0.25178(19) 0.0190(5) Uani 1 1 d . . . . .
C20 C 0.3846(3) 1.2964(2) 0.17040(18) 0.0189(5) Uani 1 1 d . . . . .
H20 H 0.394342 1.304850 0.113032 0.023 Uiso 1 1 calc R U . . .
C21 C 0.2812(2) 1.19994(19) 0.17052(17) 0.0164(5) Uani 1 1 d . . . . .
C22 C 0.1843(3) 1.1114(2) 0.07946(19) 0.0238(5) Uani 1 1 d . . . . .
H22 H 0.095599 1.069368 0.094254 0.029 Uiso 1 1 calc R U . . .
C23 C 0.1484(4) 1.1580(3) 0.0112(2) 0.0455(9) Uani 1 1 d . . . . .
H23A H 0.086160 1.097534 -0.045724 0.068 Uiso 1 1 calc R U . . .
H23B H 0.102211 1.204893 0.038459 0.068 Uiso 1 1 calc R U . . .
H23C H 0.233691 1.201756 -0.003388 0.068 Uiso 1 1 calc R U . . .
C24 C 0.2455(4) 1.0299(3) 0.0359(3) 0.0461(9) Uani 1 1 d . . . . .
H24A H 0.267923 1.000741 0.081077 0.069 Uiso 1 1 calc R U . . .
H24B H 0.177519 0.969145 -0.018725 0.069 Uiso 1 1 calc R U . . .
H24C H 0.330142 1.067618 0.017328 0.069 Uiso 1 1 calc R U . . .
C25 C 0.5828(3) 1.4883(2) 0.2531(2) 0.0240(6) Uani 1 1 d . . . . .
H25 H 0.578027 1.549251 0.305148 0.029 Uiso 1 1 calc R U . . .
C26 C 0.5585(3) 1.5094(2) 0.1651(2) 0.0315(7) Uani 1 1 d . . . . .
H26A H 0.632072 1.579568 0.170607 0.047 Uiso 1 1 calc R U . . .
H26B H 0.559413 1.449730 0.112066 0.047 Uiso 1 1 calc R U . . .
H26C H 0.468160 1.512331 0.156046 0.047 Uiso 1 1 calc R U . . .
C27 C 0.7290(3) 1.4943(3) 0.2740(3) 0.0394(8) Uani 1 1 d . . . . .
H27A H 0.742968 1.480508 0.330838 0.059 Uiso 1 1 calc R U . . .
H27B H 0.739671 1.438537 0.222359 0.059 Uiso 1 1 calc R U . . .
H27C H 0.798043 1.567538 0.282246 0.059 Uiso 1 1 calc R U . . .
C28 C 0.3362(3) 1.2653(2) 0.43212(19) 0.0250(6) Uani 1 1 d . . . . .
H28 H 0.276193 1.187090 0.422127 0.030 Uiso 1 1 calc R U . . .
C29 C 0.4720(3) 1.3023(3) 0.5008(2) 0.0337(7) Uani 1 1 d . . . . .
H29A H 0.451516 1.297105 0.559589 0.050 Uiso 1 1 calc R U . . .
H29B H 0.518221 1.254709 0.475261 0.050 Uiso 1 1 calc R U . . .
H29C H 0.533173 1.378628 0.511310 0.050 Uiso 1 1 calc R U . . .
C30 C 0.2587(3) 1.3347(2) 0.4726(2) 0.0306(6) Uani 1 1 d . . . . .
H30A H 0.244905 1.331708 0.533169 0.046 Uiso 1 1 calc R U . . .
H30B H 0.313251 1.411152 0.479975 0.046 Uiso 1 1 calc R U . . .
H30C H 0.168207 1.305661 0.430771 0.046 Uiso 1 1 calc R U . . .
C31 C 0.0788(2) 0.80610(19) 0.26788(18) 0.0157(5) Uani 1 1 d . . . . .
C32 C 0.0455(3) 0.7111(2) 0.18778(18) 0.0179(5) Uani 1 1 d . . . . .
C33 C -0.0050(3) 0.7057(2) 0.09168(18) 0.0207(5) Uani 1 1 d . . . . .
H33 H -0.014536 0.775615 0.100101 0.025 Uiso 1 1 calc R U . . .
C34 C 0.0990(3) 0.6998(3) 0.0308(2) 0.0363(7) Uani 1 1 d . . . . .
H34A H 0.062370 0.696507 -0.030103 0.054 Uiso 1 1 calc R U . . .
H34B H 0.187155 0.765409 0.059909 0.054 Uiso 1 1 calc R U . . .
H34C H 0.114465 0.633858 0.023348 0.054 Uiso 1 1 calc R U . . .
C35 C -0.1479(3) 0.6110(3) 0.0431(2) 0.0386(8) Uani 1 1 d . . . . .
H35A H -0.213377 0.616086 0.083143 0.058 Uiso 1 1 calc R U . . .
H35B H -0.180756 0.615555 -0.015205 0.058 Uiso 1 1 calc R U . . .
H35C H -0.141324 0.540732 0.030011 0.058 Uiso 1 1 calc R U . . .
C36 C 0.0555(3) 0.6195(2) 0.19775(19) 0.0218(5) Uani 1 1 d . . . . .
H36 H 0.033510 0.555907 0.143819 0.026 Uiso 1 1 calc R U . . .
C37 C 0.0964(3) 0.6179(2) 0.2832(2) 0.0233(5) Uani 1 1 d . . . . .
C38 C 0.1322(3) 0.7128(2) 0.3610(2) 0.0228(5) Uani 1 1 d . . . . .
H38 H 0.163859 0.713812 0.419930 0.027 Uiso 1 1 calc R U . . .
C39 C 0.1231(3) 0.8072(2) 0.35539(18) 0.0188(5) Uani 1 1 d . . . . .
C40 C 0.1450(3) 0.9030(2) 0.44418(19) 0.0251(6) Uani 1 1 d . . . . .
H40 H 0.157517 0.968414 0.428024 0.030 Uiso 1 1 calc R U . . .
C41 C 0.2737(4) 0.9346(3) 0.5175(2) 0.0426(9) Uani 1 1 d . . . . .
H41A H 0.282429 0.996284 0.572756 0.064 Uiso 1 1 calc R U . . .
H41B H 0.263707 0.871390 0.534176 0.064 Uiso 1 1 calc R U . . .
H41C H 0.356849 0.956322 0.492418 0.064 Uiso 1 1 calc R U . . .
C42 C 0.0150(4) 0.8735(3) 0.4840(2) 0.0358(7) Uani 1 1 d . . . . .
H42A H 0.028676 0.934843 0.541085 0.054 Uiso 1 1 calc R U . . .
H42B H -0.065217 0.859423 0.438739 0.054 Uiso 1 1 calc R U . . .
H42C H -0.001506 0.807464 0.497731 0.054 Uiso 1 1 calc R U . . .
C43 C 0.0947(3) 0.5112(2) 0.2883(2) 0.0243(7) Uani 0.919(6) 1 d . . P B 1
H43 H 0.009490 0.449000 0.243302 0.029 Uiso 0.919(6) 1 calc R U P B 1
C45 C 0.2201(4) 0.4944(3) 0.2573(3) 0.0360(9) Uani 0.919(6) 1 d . . P B 1
H45A H 0.223140 0.498653 0.196136 0.054 Uiso 0.919(6) 1 calc R U P B 1
H45B H 0.305519 0.551749 0.302013 0.054 Uiso 0.919(6) 1 calc R U P B 1
H45C H 0.212110 0.421900 0.254070 0.054 Uiso 0.919(6) 1 calc R U P B 1
C430 C 0.177(4) 0.551(3) 0.316(2) 0.0251(6) Uani 0.081(6) 1 d . . P B 2
H430 H 0.278229 0.595843 0.344536 0.030 Uiso 0.081(6) 1 calc R U P B 2
C450 C 0.145(5) 0.453(4) 0.233(3) 0.0386(8) Uani 0.081(6) 1 d . . P B 2
H45D H 0.196736 0.474876 0.188248 0.058 Uiso 0.081(6) 1 calc R U P B 2
H45E H 0.172304 0.401357 0.250081 0.058 Uiso 0.081(6) 1 calc R U P B 2
H45F H 0.045298 0.417854 0.205716 0.058 Uiso 0.081(6) 1 calc R U P B 2
C44 C 0.0874(4) 0.5049(3) 0.3833(2) 0.0345(7) Uani 1 1 d . . . . .
H44A H 0.006554 0.515832 0.401973 0.052 Uiso 1 1 calc R U . B 1
H44B H 0.078774 0.432486 0.380654 0.052 Uiso 1 1 calc R U . B 1
H44C H 0.172183 0.562335 0.428596 0.052 Uiso 1 1 calc R U . B 1

loop_
_atom_site_aniso_label
_atom_site_aniso_U_11
_atom_site_aniso_U_22
_atom_site_aniso_U_33
_atom_site_aniso_U_23
_atom_site_aniso_U_13
_atom_site_aniso_U_12
Pb1 0.01726(5) 0.01895(5) 0.04062(7) 0.00757(4) -0.00647(4) 0.00783(4)
N1 0.0214(11) 0.0306(12) 0.0368(14) 0.0214(11) 0.0134(10) 0.0156(10)
C2 0.0286(14) 0.0301(14) 0.0275(15) 0.0114(12) 0.0079(11) 0.0205(12)
C3 0.0285(11) 0.0248(11) 0.0316(15) 0.0103(11) 0.0053(11) 0.0106(9)
C4 0.086(3) 0.096(3) 0.032(2) 0.024(2) 0.022(2) 0.073(3)
C5 0.0166(15) 0.027(5) 0.016(4) 0.008(3) 0.009(2) 0.015(3)
N2 0.020(3) 0.021(3) 0.030(4) 0.013(3) 0.006(2) 0.0108(19)
C91 0.024(2) 0.022(2) 0.035(3) 0.015(2) 0.007(2) 0.012(2)
C92 0.029(3) 0.023(2) 0.032(3) 0.015(2) 0.010(2) 0.011(2)
C90 0.0285(11) 0.0248(11) 0.0316(15) 0.0103(11) 0.0053(11) 0.0106(9)
C100 0.0285(11) 0.0248(11) 0.0316(15) 0.0103(11) 0.0053(11) 0.0106(9)
C500 0.0166(15) 0.027(5) 0.016(4) 0.008(3) 0.009(2) 0.015(3)
N200 0.015(3) 0.018(4) 0.037(5) 0.016(3) 0.018(3) 0.011(2)
C101 0.021(3) 0.015(3) 0.039(4) 0.014(3) 0.014(3) 0.009(2)
C102 0.034(5) 0.032(4) 0.045(5) 0.026(4) 0.022(4) 0.012(3)
C10 0.0141(10) 0.0139(10) 0.0174(12) 0.0060(9) 0.0004(9) 0.0052(8)
C11 0.0170(11) 0.0132(10) 0.0131(11) 0.0052(9) 0.0011(8) 0.0065(8)
C12 0.0150(11) 0.0170(11) 0.0170(12) 0.0056(9) 0.0013(9) 0.0045(9)
C13 0.0175(11) 0.0239(12) 0.0230(13) 0.0077(10) 0.0027(10) 0.0108(10)
C14 0.0193(11) 0.0161(11) 0.0208(12) 0.0066(10) 0.0014(9) 0.0098(9)
C15 0.0161(10) 0.0128(10) 0.0124(11) 0.0034(9) -0.0018(8) 0.0041(8)
C16 0.0152(10) 0.0124(10) 0.0204(12) 0.0061(9) 0.0006(9) 0.0066(8)
C17 0.0183(11) 0.0133(10) 0.0221(13) 0.0064(9) -0.0014(9) 0.0055(9)
C18 0.0183(11) 0.0146(11) 0.0245(13) 0.0049(10) -0.0019(10) 0.0036(9)
C19 0.0160(11) 0.0130(10) 0.0282(14) 0.0073(10) 0.0047(10) 0.0067(9)
C20 0.0186(11) 0.0165(11) 0.0224(13) 0.0084(10) 0.0053(10) 0.0073(9)
C21 0.0168(11) 0.0123(10) 0.0191(12) 0.0057(9) 0.0019(9) 0.0057(8)
C22 0.0263(13) 0.0209(12) 0.0178(13) 0.0064(10) 0.0018(10) 0.0048(10)
C23 0.048(2) 0.0346(17) 0.0325(18) 0.0181(14) -0.0166(15) -0.0042(15)
C24 0.054(2) 0.0378(18) 0.0325(18) -0.0048(15) 0.0066(16) 0.0202(17)
C25 0.0195(12) 0.0142(11) 0.0347(15) 0.0071(11) 0.0084(11) 0.0047(9)
C26 0.0366(16) 0.0196(13) 0.0387(17) 0.0141(12) 0.0175(13) 0.0079(12)
C27 0.0192(14) 0.0273(15) 0.066(2) 0.0152(15) 0.0106(14) 0.0054(11)
C28 0.0302(14) 0.0163(11) 0.0194(13) 0.0060(10) -0.0053(11) 0.0029(10)
C29 0.0397(17) 0.0279(14) 0.0238(15) 0.0077(12) -0.0093(12) 0.0093(13)
C30 0.0329(15) 0.0276(14) 0.0224(14) 0.0076(12) 0.0030(12) 0.0058(12)
C31 0.0116(10) 0.0130(10) 0.0225(12) 0.0081(9) 0.0032(9) 0.0040(8)
C32 0.0182(11) 0.0164(11) 0.0214(13) 0.0091(10) 0.0066(9) 0.0077(9)
C33 0.0251(13) 0.0168(11) 0.0188(13) 0.0055(10) 0.0036(10) 0.0085(10)
C34 0.0328(16) 0.056(2) 0.0264(16) 0.0219(15) 0.0100(13) 0.0195(15)
C35 0.0292(16) 0.0412(18) 0.0295(16) 0.0141(14) -0.0014(13) -0.0006(13)
C36 0.0270(13) 0.0171(11) 0.0249(14) 0.0087(10) 0.0098(11) 0.0117(10)
C37 0.0247(13) 0.0212(12) 0.0321(15) 0.0151(11) 0.0106(11) 0.0130(10)
C38 0.0247(13) 0.0261(13) 0.0252(14) 0.0162(11) 0.0058(10) 0.0131(11)
C39 0.0171(11) 0.0179(11) 0.0207(13) 0.0083(10) 0.0024(9) 0.0063(9)
C40 0.0338(15) 0.0199(12) 0.0175(13) 0.0065(10) -0.0029(11) 0.0092(11)
C41 0.047(2) 0.0333(16) 0.0299(17) 0.0108(14) -0.0168(15) 0.0051(14)
C42 0.053(2) 0.0322(16) 0.0245(15) 0.0094(13) 0.0133(14) 0.0208(15)
C43 0.0223(16) 0.0178(13) 0.0342(17) 0.0115(12) 0.0023(13) 0.0093(12)
C45 0.036(2) 0.0344(19) 0.052(2) 0.0194(17) 0.0128(17) 0.0263(17)
C430 0.0338(15) 0.0199(12) 0.0175(13) 0.0065(10) -0.0029(11) 0.0092(11)
C450 0.0292(16) 0.0412(18) 0.0295(16) 0.0141(14) -0.0014(13) -0.0006(13)
C44 0.0399(17) 0.0302(15) 0.0458(19) 0.0263(14) 0.0094(14) 0.0178(13)

loop_
_atom_type_symbol
_atom_type_description
_atom_type_scat_dispersion_real
_atom_type_scat_dispersion_imag
_atom_type_scat_source
C C 0.0033 0.0016 'International Tables Vol C Tables 4.2.6.8 and 6.1.1.4'
Pb Pb -3.3944 10.1111 'International Tables Vol C Tables 4.2.6.8 and 6.1.1.4'
N N 0.0061 0.0033 'International Tables Vol C Tables 4.2.6.8 and 6.1.1.4'
H H 0.0000 0.0000 'International Tables Vol C Tables 4.2.6.8 and 6.1.1.4'

loop_
_geom_angle_atom_site_label_1
_geom_angle_atom_site_label_2
_geom_angle_atom_site_label_3
_geom_angle
_geom_angle_site_symmetry_1
_geom_angle_site_symmetry_3
_geom_angle_publ_flag
N200 Pb1 C10 105.7(3) . . ?
N200 Pb1 N1 63.3(2) . . ?
C10 Pb1 N1 103.79(8) . . ?
C10 Pb1 N2 108.30(16) . . ?
N1 Pb1 N2 53.30(17) . . ?
C5 N1 C2 115.4(4) . . ?
C500 N1 C2 133.0(5) . . ?
C5 N1 Pb1 99.9(3) . . ?
C500 N1 Pb1 81.2(4) . . ?
C2 N1 Pb1 135.51(19) . . ?
N1 C2 C4 114.1(3) . . ?
N1 C2 C3 110.3(2) . . ?
C4 C2 C3 110.9(3) . . ?
N1 C2 H2 107.1 . . ?
C4 C2 H2 107.1 . . ?
C3 C2 H2 107.1 . . ?
C2 C3 H3A 109.5 . . ?
C2 C3 H3B 109.5 . . ?
H3A C3 H3B 109.5 . . ?
C2 C3 H3C 109.5 . . ?
H3A C3 H3C 109.5 . . ?
H3B C3 H3C 109.5 . . ?
C2 C4 H4A 109.5 . . ?
C2 C4 H4B 109.5 . . ?
H4A C4 H4B 109.5 . . ?
C2 C4 H4C 109.5 . . ?
H4A C4 H4C 109.5 . . ?
H4B C4 H4C 109.5 . . ?
N2 C5 N1 112.5(6) . . ?
N2 C5 H5 123.8 . . ?
N1 C5 H5 123.8 . . ?
C5 N2 C91 116.8(6) . . ?
C5 N2 Pb1 91.5(5) . . ?
C91 N2 Pb1 141.0(5) . . ?
N2 C91 C92 112.2(5) . . ?
N2 C91 C90 107.8(5) . . ?
C92 C91 C90 112.4(5) . . ?
N2 C91 H91 108.1 . . ?
C92 C91 H91 108.1 . . ?
C90 C91 H91 108.1 . . ?
C91 C92 H92A 109.5 . . ?
C91 C92 H92B 109.5 . . ?
H92A C92 H92B 109.5 . . ?
C91 C92 H92C 109.5 . . ?
H92A C92 H92C 109.5 . . ?
H92B C92 H92C 109.5 . . ?
C91 C90 H90A 109.5 . . ?
C91 C90 H90B 109.5 . . ?
H90A C90 H90B 109.5 . . ?
C91 C90 H90C 109.5 . . ?
H90A C90 H90C 109.5 . . ?
H90B C90 H90C 109.5 . . ?
C101 C100 H10A 109.5 . . ?
C101 C100 H10B 109.5 . . ?
H10A C100 H10B 109.5 . . ?
C101 C100 H10C 109.5 . . ?
H10A C100 H10C 109.5 . . ?
H10B C100 H10C 109.5 . . ?
N200 C500 N1 122.7(10) . . ?
N200 C500 H500 118.7 . . ?
N1 C500 H500 118.7 . . ?
C500 N200 C101 124.7(9) . . ?
C500 N200 Pb1 90.0(8) . . ?
C101 N200 Pb1 139.8(6) . . ?
N200 C101 C102 114.1(6) . . ?
N200 C101 C100 110.4(7) . . ?
C102 C101 C100 110.4(6) . . ?
N200 C101 H101 107.2 . . ?
C102 C101 H101 107.2 . . ?
C100 C101 H101 107.2 . . ?
C101 C102 H10D 109.5 . . ?
C101 C102 H10E 109.5 . . ?
H10D C102 H10E 109.5 . . ?
C101 C102 H10F 109.5 . . ?
H10D C102 H10F 109.5 . . ?
H10E C102 H10F 109.5 . . ?
C15 C10 C11 118.5(2) . . ?
C15 C10 Pb1 121.40(16) . . ?
C11 C10 Pb1 117.27(16) . . ?
C12 C11 C10 120.5(2) . . ?
C12 C11 C31 118.6(2) . . ?
C10 C11 C31 120.9(2) . . ?
C13 C12 C11 120.5(2) . . ?
C13 C12 H12 119.7 . . ?
C11 C12 H12 119.7 . . ?
C12 C13 C14 119.7(2) . . ?
C12 C13 H13 120.1 . . ?
C14 C13 H13 120.1 . . ?
C13 C14 C15 120.4(2) . . ?
C13 C14 H14 119.8 . . ?
C15 C14 H14 119.8 . . ?
C14 C15 C10 120.4(2) . . ?
C14 C15 C16 118.3(2) . . ?
C10 C15 C16 121.3(2) . . ?
C21 C16 C17 119.8(2) . . ?
C21 C16 C15 119.6(2) . . ?
C17 C16 C15 120.5(2) . . ?
C18 C17 C16 118.7(2) . . ?
C18 C17 C28 119.3(2) . . ?
C16 C17 C28 121.7(2) . . ?
C19 C18 C17 122.5(2) . . ?
C19 C18 H18 118.8 . . ?
C17 C18 H18 118.8 . . ?
C18 C19 C20 117.8(2) . . ?
C18 C19 C25 119.7(2) . . ?
C20 C19 C25 122.5(2) . . ?
C19 C20 C21 122.0(2) . . ?
C19 C20 H20 119.0 . . ?
C21 C20 H20 119.0 . . ?
C20 C21 C16 119.3(2) . . ?
C20 C21 C22 119.8(2) . . ?
C16 C21 C22 120.9(2) . . ?
C23 C22 C21 113.2(2) . . ?
C23 C22 C24 110.8(3) . . ?
C21 C22 C24 110.6(2) . . ?
C23 C22 H22 107.3 . . ?
C21 C22 H22 107.3 . . ?
C24 C22 H22 107.3 . . ?
C22 C23 H23A 109.5 . . ?
C22 C23 H23B 109.5 . . ?
H23A C23 H23B 109.5 . . ?
C22 C23 H23C 109.5 . . ?
H23A C23 H23C 109.5 . . ?
H23B C23 H23C 109.5 . . ?
C22 C24 H24A 109.5 . . ?
C22 C24 H24B 109.5 . . ?
H24A C24 H24B 109.5 . . ?
C22 C24 H24C 109.5 . . ?
H24A C24 H24C 109.5 . . ?
H24B C24 H24C 109.5 . . ?
C26 C25 C19 113.7(2) . . ?
C26 C25 C27 110.6(3) . . ?
C19 C25 C27 110.8(2) . . ?
C26 C25 H25 107.1 . . ?
C19 C25 H25 107.1 . . ?
C27 C25 H25 107.1 . . ?
C25 C26 H26A 109.5 . . ?
C25 C26 H26B 109.5 . . ?
H26A C26 H26B 109.5 . . ?
C25 C26 H26C 109.5 . . ?
H26A C26 H26C 109.5 . . ?
H26B C26 H26C 109.5 . . ?
C25 C27 H27A 109.5 . . ?
C25 C27 H27B 109.5 . . ?
H27A C27 H27B 109.5 . . ?
C25 C27 H27C 109.5 . . ?
H27A C27 H27C 109.5 . . ?
H27B C27 H27C 109.5 . . ?
C17 C28 C30 109.1(2) . . ?
C17 C28 C29 113.5(3) . . ?
C30 C28 C29 110.4(2) . . ?
C17 C28 H28 107.9 . . ?
C30 C28 H28 107.9 . . ?
C29 C28 H28 107.9 . . ?
C28 C29 H29A 109.5 . . ?
C28 C29 H29B 109.5 . . ?
H29A C29 H29B 109.5 . . ?
C28 C29 H29C 109.5 . . ?
H29A C29 H29C 109.5 . . ?
H29B C29 H29C 109.5 . . ?
C28 C30 H30A 109.5 . . ?
C28 C30 H30B 109.5 . . ?
H30A C30 H30B 109.5 . . ?
C28 C30 H30C 109.5 . . ?
H30A C30 H30C 109.5 . . ?
H30B C30 H30C 109.5 . . ?
C39 C31 C32 119.7(2) . . ?
C39 C31 C11 120.0(2) . . ?
C32 C31 C11 120.2(2) . . ?
C36 C32 C31 118.9(2) . . ?
C36 C32 C33 119.6(2) . . ?
C31 C32 C33 121.5(2) . . ?
C34 C33 C32 112.3(2) . . ?
C34 C33 C35 110.6(3) . . ?
C32 C33 C35 112.2(2) . . ?
C34 C33 H33 107.1 . . ?
C32 C33 H33 107.1 . . ?
C35 C33 H33 107.1 . . ?
C33 C34 H34A 109.5 . . ?
C33 C34 H34B 109.5 . . ?
H34A C34 H34B 109.5 . . ?
C33 C34 H34C 109.5 . . ?
H34A C34 H34C 109.5 . . ?
H34B C34 H34C 109.5 . . ?
C33 C35 H35A 109.5 . . ?
C33 C35 H35B 109.5 . . ?
H35A C35 H35B 109.5 . . ?
C33 C35 H35C 109.5 . . ?
H35A C35 H35C 109.5 . . ?
H35B C35 H35C 109.5 . . ?
C37 C36 C32 122.5(2) . . ?
C37 C36 H36 118.8 . . ?
C32 C36 H36 118.8 . . ?
C36 C37 C38 118.0(2) . . ?
C36 C37 C43 118.9(3) . . ?
C38 C37 C43 123.1(3) . . ?
C36 C37 C430 132.4(12) . . ?
C38 C37 C430 104.2(12) . . ?
C37 C38 C39 122.1(3) . . ?
C37 C38 H38 118.9 . . ?
C39 C38 H38 118.9 . . ?
C38 C39 C31 118.8(2) . . ?
C38 C39 C40 119.5(2) . . ?
C31 C39 C40 121.3(2) . . ?
C39 C40 C42 109.2(2) . . ?
C39 C40 C41 113.1(3) . . ?
C42 C40 C41 110.0(3) . . ?
C39 C40 H40 108.1 . . ?
C42 C40 H40 108.1 . . ?
C41 C40 H40 108.1 . . ?
C40 C41 H41A 109.5 . . ?
C40 C41 H41B 109.5 . . ?
H41A C41 H41B 109.5 . . ?
C40 C41 H41C 109.5 . . ?
H41A C41 H41C 109.5 . . ?
H41B C41 H41C 109.5 . . ?
C40 C42 H42A 109.5 . . ?
C40 C42 H42B 109.5 . . ?
H42A C42 H42B 109.5 . . ?
C40 C42 H42C 109.5 . . ?
H42A C42 H42C 109.5 . . ?
H42B C42 H42C 109.5 . . ?
C44 C43 C45 110.6(3) . . ?
C44 C43 C37 113.5(3) . . ?
C45 C43 C37 110.4(3) . . ?
C44 C43 H43 107.3 . . ?
C45 C43 H43 107.3 . . ?
C37 C43 H43 107.3 . . ?
C43 C45 H45A 109.5 . . ?
C43 C45 H45B 109.5 . . ?
H45A C45 H45B 109.5 . . ?
C43 C45 H45C 109.5 . . ?
H45A C45 H45C 109.5 . . ?
H45B C45 H45C 109.5 . . ?
C450 C430 C44 105(3) . . ?
C450 C430 C37 105(3) . . ?
C44 C430 C37 103(2) . . ?
C450 C430 H430 114.4 . . ?
C44 C430 H430 114.4 . . ?
C37 C430 H430 114.4 . . ?
C430 C450 H45D 109.5 . . ?
C430 C450 H45E 109.5 . . ?
H45D C450 H45E 109.5 . . ?
C430 C450 H45F 109.5 . . ?
H45D C450 H45F 109.5 . . ?
H45E C450 H45F 109.5 . . ?
C43 C44 H44A 109.5 . . ?
C43 C44 H44B 109.5 . . ?
H44A C44 H44B 109.5 . . ?
C43 C44 H44C 109.5 . . ?
H44A C44 H44C 109.5 . . ?
H44B C44 H44C 109.5 . . ?

loop_
_geom_bond_atom_site_label_1
_geom_bond_atom_site_label_2
_geom_bond_distance
_geom_bond_site_symmetry_2
_geom_bond_publ_flag
Pb1 N200 2.147(9) . ?
Pb1 C10 2.318(2) . ?
Pb1 N1 2.334(2) . ?
Pb1 N2 2.521(7) . ?
N1 C5 1.317(11) . ?
N1 C500 1.370(16) . ?
N1 C2 1.463(4) . ?
C2 C4 1.524(5) . ?
C2 C3 1.528(4) . ?
C2 H2 1.0000 . ?
C3 H3A 0.9800 . ?
C3 H3B 0.9800 . ?
C3 H3C 0.9800 . ?
C4 H4A 0.9800 . ?
C4 H4B 0.9800 . ?
C4 H4C 0.9800 . ?
C5 N2 1.310(8) . ?
C5 H5 0.9500 . ?
N2 C91 1.481(9) . ?
C91 C92 1.501(8) . ?
C91 C90 1.503(8) . ?
C91 H91 1.0000 . ?
C92 H92A 0.9800 . ?
C92 H92B 0.9800 . ?
C92 H92C 0.9800 . ?
C90 H90A 0.9800 . ?
C90 H90B 0.9800 . ?
C90 H90C 0.9800 . ?
C100 C101 1.528(10) . ?
C100 H10A 0.9800 . ?
C100 H10B 0.9800 . ?
C100 H10C 0.9800 . ?
C500 N200 1.315(10) . ?
C500 H500 0.9500 . ?
N200 C101 1.468(11) . ?
C101 C102 1.516(10) . ?
C101 H101 1.0000 . ?
C102 H10D 0.9800 . ?
C102 H10E 0.9800 . ?
C102 H10F 0.9800 . ?
C10 C15 1.405(3) . ?
C10 C11 1.406(3) . ?
C11 C12 1.400(3) . ?
C11 C31 1.503(3) . ?
C12 C13 1.386(4) . ?
C12 H12 0.9500 . ?
C13 C14 1.388(4) . ?
C13 H13 0.9500 . ?
C14 C15 1.404(3) . ?
C14 H14 0.9500 . ?
C15 C16 1.506(3) . ?
C16 C21 1.403(4) . ?
C16 C17 1.412(3) . ?
C17 C18 1.396(4) . ?
C17 C28 1.518(4) . ?
C18 C19 1.389(4) . ?
C18 H18 0.9500 . ?
C19 C20 1.391(3) . ?
C19 C25 1.525(3) . ?
C20 C21 1.396(3) . ?
C20 H20 0.9500 . ?
C21 C22 1.525(3) . ?
C22 C23 1.515(4) . ?
C22 C24 1.533(4) . ?
C22 H22 1.0000 . ?
C23 H23A 0.9800 . ?
C23 H23B 0.9800 . ?
C23 H23C 0.9800 . ?
C24 H24A 0.9800 . ?
C24 H24B 0.9800 . ?
C24 H24C 0.9800 . ?
C25 C26 1.520(4) . ?
C25 C27 1.531(4) . ?
C25 H25 1.0000 . ?
C26 H26A 0.9800 . ?
C26 H26B 0.9800 . ?
C26 H26C 0.9800 . ?
C27 H27A 0.9800 . ?
C27 H27B 0.9800 . ?
C27 H27C 0.9800 . ?
C28 C30 1.529(4) . ?
C28 C29 1.534(4) . ?
C28 H28 1.0000 . ?
C29 H29A 0.9800 . ?
C29 H29B 0.9800 . ?
C29 H29C 0.9800 . ?
C30 H30A 0.9800 . ?
C30 H30B 0.9800 . ?
C30 H30C 0.9800 . ?
C31 C39 1.405(4) . ?
C31 C32 1.414(3) . ?
C32 C36 1.394(3) . ?
C32 C33 1.524(4) . ?
C33 C34 1.524(4) . ?
C33 C35 1.527(4) . ?
C33 H33 1.0000 . ?
C34 H34A 0.9800 . ?
C34 H34B 0.9800 . ?
C34 H34C 0.9800 . ?
C35 H35A 0.9800 . ?
C35 H35B 0.9800 . ?
C35 H35C 0.9800 . ?
C36 C37 1.382(4) . ?
C36 H36 0.9500 . ?
C37 C38 1.388(4) . ?
C37 C43 1.530(4) . ?
C37 C430 1.66(4) . ?
C38 C39 1.404(4) . ?
C38 H38 0.9500 . ?
C39 C40 1.526(4) . ?
C40 C42 1.532(5) . ?
C40 C41 1.537(4) . ?
C40 H40 1.0000 . ?
C41 H41A 0.9800 . ?
C41 H41B 0.9800 . ?
C41 H41C 0.9800 . ?
C42 H42A 0.9800 . ?
C42 H42B 0.9800 . ?
C42 H42C 0.9800 . ?
C43 C44 1.523(5) . ?
C43 C45 1.529(5) . ?
C43 H43 1.0000 . ?
C45 H45A 0.9800 . ?
C45 H45B 0.9800 . ?
C45 H45C 0.9800 . ?
C430 C450 1.46(6) . ?
C430 C44 1.60(4) . ?
C430 H430 1.0000 . ?
C450 H45D 0.9800 . ?
C450 H45E 0.9800 . ?
C450 H45F 0.9800 . ?
C44 H44A 0.9800 . ?
C44 H44B 0.9800 . ?
C44 H44C 0.9800 . ?

loop_
_geom_torsion_atom_site_label_1
_geom_torsion_atom_site_label_2
_geom_torsion_atom_site_label_3
_geom_torsion_atom_site_label_4
_geom_torsion
_geom_torsion_site_symmetry_1
_geom_torsion_site_symmetry_2
_geom_torsion_site_symmetry_3
_geom_torsion_site_symmetry_4
_geom_torsion_publ_flag
C5 N1 C2 C4 -31.4(6) . . . . ?
C500 N1 C2 C4 -40.0(9) . . . . ?
Pb1 N1 C2 C4 -170.5(2) . . . . ?
C5 N1 C2 C3 94.2(6) . . . . ?
C500 N1 C2 C3 85.6(9) . . . . ?
Pb1 N1 C2 C3 -44.9(4) . . . . ?
C2 N1 C5 N2 -169.3(6) . . . . ?
Pb1 N1 C5 N2 -17.0(8) . . . . ?
N1 C5 N2 C91 167.7(6) . . . . ?
N1 C5 N2 Pb1 15.5(7) . . . . ?
C5 N2 C91 C92 108.7(7) . . . . ?
Pb1 N2 C91 C92 -119.2(6) . . . . ?
C5 N2 C91 C90 -127.0(7) . . . . ?
Pb1 N2 C91 C90 5.1(8) . . . . ?
C2 N1 C500 N200 -163.7(9) . . . . ?
Pb1 N1 C500 N200 -16.3(12) . . . . ?
N1 C500 N200 C101 175.9(9) . . . . ?
N1 C500 N200 Pb1 17.6(13) . . . . ?
C500 N200 C101 C102 27.6(14) . . . . ?
Pb1 N200 C101 C102 172.7(8) . . . . ?
C500 N200 C101 C100 -97.3(13) . . . . ?
Pb1 N200 C101 C100 47.7(11) . . . . ?
C15 C10 C11 C12 0.7(4) . . . . ?
Pb1 C10 C11 C12 161.94(18) . . . . ?
C15 C10 C11 C31 -177.9(2) . . . . ?
Pb1 C10 C11 C31 -16.7(3) . . . . ?
C10 C11 C12 C13 -1.0(4) . . . . ?
C31 C11 C12 C13 177.6(2) . . . . ?
C11 C12 C13 C14 0.7(4) . . . . ?
C12 C13 C14 C15 0.0(4) . . . . ?
C13 C14 C15 C10 -0.3(4) . . . . ?
C13 C14 C15 C16 178.7(2) . . . . ?
C11 C10 C15 C14 -0.1(4) . . . . ?
Pb1 C10 C15 C14 -160.46(19) . . . . ?
C11 C10 C15 C16 -179.0(2) . . . . ?
Pb1 C10 C15 C16 20.6(3) . . . . ?
C14 C15 C16 C21 -79.2(3) . . . . ?
C10 C15 C16 C21 99.7(3) . . . . ?
C14 C15 C16 C17 97.5(3) . . . . ?
C10 C15 C16 C17 -83.6(3) . . . . ?
C21 C16 C17 C18 0.3(4) . . . . ?
C15 C16 C17 C18 -176.4(2) . . . . ?
C21 C16 C17 C28 173.4(2) . . . . ?
C15 C16 C17 C28 -3.3(4) . . . . ?
C16 C17 C18 C19 0.5(4) . . . . ?
C28 C17 C18 C19 -172.8(2) . . . . ?
C17 C18 C19 C20 -1.2(4) . . . . ?
C17 C18 C19 C25 177.4(2) . . . . ?
C18 C19 C20 C21 1.2(4) . . . . ?
C25 C19 C20 C21 -177.4(2) . . . . ?
C19 C20 C21 C16 -0.5(4) . . . . ?
C19 C20 C21 C22 178.6(2) . . . . ?
C17 C16 C21 C20 -0.3(3) . . . . ?
C15 C16 C21 C20 176.4(2) . . . . ?
C17 C16 C21 C22 -179.4(2) . . . . ?
C15 C16 C21 C22 -2.6(3) . . . . ?
C20 C21 C22 C23 -35.5(4) . . . . ?
C16 C21 C22 C23 143.6(3) . . . . ?
C20 C21 C22 C24 89.5(3) . . . . ?
C16 C21 C22 C24 -91.4(3) . . . . ?
C18 C19 C25 C26 -161.5(2) . . . . ?
C20 C19 C25 C26 17.0(4) . . . . ?
C18 C19 C25 C27 73.2(3) . . . . ?
C20 C19 C25 C27 -108.3(3) . . . . ?
C18 C17 C28 C30 75.7(3) . . . . ?
C16 C17 C28 C30 -97.4(3) . . . . ?
C18 C17 C28 C29 -47.9(3) . . . . ?
C16 C17 C28 C29 139.0(3) . . . . ?
C12 C11 C31 C39 -95.4(3) . . . . ?
C10 C11 C31 C39 83.2(3) . . . . ?
C12 C11 C31 C32 81.4(3) . . . . ?
C10 C11 C31 C32 -100.0(3) . . . . ?
C39 C31 C32 C36 0.9(4) . . . . ?
C11 C31 C32 C36 -175.9(2) . . . . ?
C39 C31 C32 C33 179.1(2) . . . . ?
C11 C31 C32 C33 2.3(4) . . . . ?
C36 C32 C33 C34 -68.6(3) . . . . ?
C31 C32 C33 C34 113.2(3) . . . . ?
C36 C32 C33 C35 56.7(3) . . . . ?
C31 C32 C33 C35 -121.5(3) . . . . ?
C31 C32 C36 C37 0.3(4) . . . . ?
C33 C32 C36 C37 -178.0(2) . . . . ?
C32 C36 C37 C38 -1.9(4) . . . . ?
C32 C36 C37 C43 175.7(3) . . . . ?
C32 C36 C37 C430 -151(2) . . . . ?
C36 C37 C38 C39 2.4(4) . . . . ?
C43 C37 C38 C39 -175.2(3) . . . . ?
C430 C37 C38 C39 159.5(15) . . . . ?
C37 C38 C39 C31 -1.2(4) . . . . ?
C37 C38 C39 C40 171.8(3) . . . . ?
C32 C31 C39 C38 -0.5(4) . . . . ?
C11 C31 C39 C38 176.4(2) . . . . ?
C32 C31 C39 C40 -173.3(2) . . . . ?
C11 C31 C39 C40 3.5(4) . . . . ?
C38 C39 C40 C42 -75.9(3) . . . . ?
C31 C39 C40 C42 96.9(3) . . . . ?
C38 C39 C40 C41 46.8(4) . . . . ?
C31 C39 C40 C41 -140.3(3) . . . . ?
C36 C37 C43 C44 -158.0(3) . . . . ?
C38 C37 C43 C44 19.5(4) . . . . ?
C36 C37 C43 C45 77.1(4) . . . . ?
C38 C37 C43 C45 -105.4(3) . . . . ?
C36 C37 C430 C450 -25(4) . . . . ?
C38 C37 C430 C450 -177(3) . . . . ?
C36 C37 C430 C44 -134.3(12) . . . . ?
C38 C37 C430 C44 73.3(18) . . . . ?
